data_4068006
loop_
_publ_author_name
'Grande, Loreto'
'Serrano, Elena'
'Cuesta, Luciano'
'Urriolabeitia, Esteban P.'

_publ_section_title
;
 Regioselective CH Bond Activation on Stabilized Nitrogen Ylides Promoted
 by Pd(II) Complexes: Scope and Limitations
;
_journal_issue 1
_journal_name_full Organometallics
_journal_page_first 394
_journal_paper_doi 10.1021/om201001c
_journal_volume 31
_journal_year 2012
_chemical_formula_sum 'C20 H21 N O5 Pd'
_chemical_formula_weight 461.78
_chemical_name_systematic
; 
 ? 
;
_space_group_IT_number 2
_symmetry_cell_setting triclinic
_symmetry_space_group_name_Hall '-P 1'
_symmetry_space_group_name_H-M 'P -1'
_atom_sites_solution_hydrogens geom
_atom_sites_solution_primary direct
_atom_sites_solution_secondary difmap
_cell_angle_alpha 82.280(4)
_cell_angle_beta 77.127(4)
_cell_angle_gamma 89.703(4)
_cell_formula_units_Z 2
_cell_length_a 7.1069(3)
_cell_length_b 10.2591(5)
_cell_length_c 14.0287(6)
_cell_measurement_reflns_used 10599
_cell_measurement_temperature 150(2)
_cell_measurement_theta_max 28.3774
_cell_measurement_theta_min 2.9209
_cell_volume 987.77(8)
_computing_cell_refinement
;
CrysAlis RED, Oxford Diffraction Ltd.,
Version 1.171.32.19 (release 28-02-2008 CrysAlis171 .NET)
(compiled Feb 28 2008,12:10:31)
;
_computing_data_collection
;
CrysAlis CCD, Oxford Diffraction Ltd.,
Version 1.171.32.19 (release 28-02-2008 CrysAlis171 .NET)
(compiled Feb 28 2008,12:10:31)
;
_computing_data_reduction
;
CrysAlis RED, Oxford Diffraction Ltd.,
Version 1.171.32.19 (release 28-02-2008 CrysAlis171 .NET)
(compiled Feb 28 2008,12:10:31)
;
_computing_molecular_graphics
;
SHELXTL  Rel. 6.12/V (Sheldrick, Acta Cryst. 2008, A64, 112-122)
;
_computing_publication_material
;
SHELX-97 (Sheldrick, Acta Cryst. 2008, A64, 112-122)' 
;
_computing_structure_refinement
;
SHELXL-97 (Sheldrick, Acta Cryst. 2008, A64, 112-122) 
;
_computing_structure_solution
;
SHELXL-97 (Sheldrick, Acta Cryst. 2008, A64, 112-122) 
;
_diffrn_ambient_temperature 150(2)
_diffrn_detector_area_resol_mean 16.3990
_diffrn_measured_fraction_theta_full 0.998
_diffrn_measured_fraction_theta_max 0.998
_diffrn_radiation_monochromator graphite
_diffrn_radiation_source 'Enhance (Mo) X-ray Source'
_diffrn_radiation_type MoK\a
_diffrn_radiation_wavelength 0.71073
_diffrn_reflns_av_R_equivalents 0.0361
_diffrn_reflns_av_sigmaI/netI 0.0345
_diffrn_reflns_limit_h_max 8
_diffrn_reflns_limit_h_min -8
_diffrn_reflns_limit_k_max 12
_diffrn_reflns_limit_k_min -12
_diffrn_reflns_limit_l_max 16
_diffrn_reflns_limit_l_min -16
_diffrn_reflns_number 17582
_diffrn_reflns_theta_full 25.00
_diffrn_reflns_theta_max 25.00
_diffrn_reflns_theta_min 2.66
_exptl_absorpt_coefficient_mu 0.969
_exptl_absorpt_correction_T_max 0.9442
_exptl_absorpt_correction_T_min 0.8926
_exptl_absorpt_correction_type multi-scan
_exptl_absorpt_process_details
;
CrysAlis RED, Oxford Diffraction Ltd.,
Version 1.171.32.19 (release 28-02-2008 CrysAlis171 .NET)
(compiled Feb 28 2008,12:10:31)
Empirical absorption correction using spherical harmonics,
 implemented in SCALE3 ABSPACK scaling algorithm.
;
_exptl_crystal_colour yellow
_exptl_crystal_density_diffrn 1.553
_exptl_crystal_density_method 'not measured'
_exptl_crystal_description plate
_exptl_crystal_F_000 468
_exptl_crystal_size_max 0.12
_exptl_crystal_size_mid 0.12
_exptl_crystal_size_min 0.06
_refine_diff_density_max 0.863
_refine_diff_density_min -0.240
_refine_diff_density_rms 0.072
_refine_ls_extinction_method none
_refine_ls_goodness_of_fit_ref 0.994
_refine_ls_hydrogen_treatment constr
_refine_ls_matrix_type full
_refine_ls_number_parameters 248
_refine_ls_number_reflns 3466
_refine_ls_number_restraints 0
_refine_ls_restrained_S_all 0.994
_refine_ls_R_factor_all 0.0321
_refine_ls_R_factor_gt 0.0245
_refine_ls_shift/su_max 0.008
_refine_ls_shift/su_mean 0.000
_refine_ls_structure_factor_coef Fsqd
_refine_ls_weighting_details 'calc w=1/[\s^2^(Fo^2^)+(0.0336P)^2^+0.0000P] where P=(Fo^2^+2Fc^2^)/3'
_refine_ls_weighting_scheme calc
_refine_ls_wR_factor_gt 0.0550
_refine_ls_wR_factor_ref 0.0563
_reflns_number_gt 2952
_reflns_number_total 3466
_reflns_threshold_expression >2sigma(I)
_cod_data_source_file om201001c_si_001.cif
_cod_data_source_block '__5c'
_cod_original_sg_symbol_H-M P-1
_cod_database_code 4068006

loop_
_symmetry_equiv_pos_as_xyz
'x, y, z'
'-x, -y, -z'

loop_
_atom_site_label
_atom_site_type_symbol
_atom_site_fract_x
_atom_site_fract_y
_atom_site_fract_z
_atom_site_U_iso_or_equiv
_atom_site_adp_type
_atom_site_occupancy
_atom_site_symmetry_multiplicity
_atom_site_calc_flag
_atom_site_refinement_flags
Pd1 Pd 0.67073(3) 0.068379(19) -0.292716(15) 0.02156(8) Uani 1 1 d .
N1 N 0.2864(3) 0.0419(2) -0.15673(15) 0.0207(5) Uani 1 1 d .
O1 O 0.4259(2) -0.18066(18) -0.06351(13) 0.0283(4) Uani 1 1 d .
O2 O 0.9317(2) 0.15587(17) -0.36752(13) 0.0286(4) Uani 1 1 d .
O3 O 0.5415(3) 0.25011(18) -0.28877(14) 0.0302(4) Uani 1 1 d .
O4 O 1.2054(3) -0.3025(2) -0.36892(15) 0.0455(6) Uani 1 1 d .
O5 O 0.6567(3) -0.40688(17) -0.10766(14) 0.0332(5) Uani 1 1 d .
C1 C 0.5128(5) 0.4794(3) -0.3069(3) 0.0504(9) Uani 1 1 d .
H1A H 0.4259 0.4867 -0.3526 0.076 Uiso 1 1 calc R
H1B H 0.5977 0.5578 -0.3208 0.076 Uiso 1 1 calc R
H1C H 0.4365 0.4720 -0.2389 0.076 Uiso 1 1 calc R
C2 C 0.6328(4) 0.3592(3) -0.3198(2) 0.0318(7) Uani 1 1 d .
C3 C 0.8290(4) 0.3765(3) -0.3640(2) 0.0335(7) Uani 1 1 d .
H3 H 0.8763 0.4649 -0.3814 0.040 Uiso 1 1 calc R
C4 C 0.9639(4) 0.2793(3) -0.3855(2) 0.0289(6) Uani 1 1 d .
C5 C 1.1688(4) 0.3186(3) -0.4361(2) 0.0434(8) Uani 1 1 d .
H5A H 1.2561 0.2785 -0.3961 0.065 Uiso 1 1 calc R
H5B H 1.1841 0.4147 -0.4442 0.065 Uiso 1 1 calc R
H5C H 1.1997 0.2885 -0.5011 0.065 Uiso 1 1 calc R
C6 C 0.7804(3) -0.1078(2) -0.28436(18) 0.0199(5) Uani 1 1 d .
C7 C 0.6813(3) -0.1996(2) -0.20681(18) 0.0214(6) Uani 1 1 d .
C8 C 0.7607(4) -0.3233(2) -0.18445(19) 0.0255(6) Uani 1 1 d .
C9 C 0.9372(4) -0.3524(3) -0.2405(2) 0.0302(6) Uani 1 1 d .
H9 H 0.9931 -0.4349 -0.2260 0.036 Uiso 1 1 calc R
C10 C 1.0338(4) -0.2605(3) -0.31845(19) 0.0305(6) Uani 1 1 d .
C11 C 0.9586(4) -0.1388(3) -0.34138(18) 0.0246(6) Uani 1 1 d .
H11 H 1.0265 -0.0775 -0.3947 0.030 Uiso 1 1 calc R
C12 C 0.5023(3) -0.1474(2) -0.15042(18) 0.0211(5) Uani 1 1 d .
C13 C 0.4327(3) -0.0363(2) -0.21482(18) 0.0225(6) Uani 1 1 d .
H13 H 0.3717 -0.0755 -0.2625 0.027 Uiso 1 1 calc R
C14 C 0.3351(4) 0.1057(3) -0.08802(19) 0.0264(6) Uani 1 1 d .
H14 H 0.4625 0.0993 -0.0775 0.032 Uiso 1 1 calc R
C15 C 0.2050(4) 0.1796(3) -0.0332(2) 0.0305(6) Uani 1 1 d .
H15 H 0.2412 0.2236 0.0157 0.037 Uiso 1 1 calc R
C16 C 0.0217(4) 0.1901(3) -0.0487(2) 0.0328(7) Uani 1 1 d .
H16 H -0.0712 0.2401 -0.0102 0.039 Uiso 1 1 calc R
C17 C -0.0254(4) 0.1277(3) -0.1205(2) 0.0360(7) Uani 1 1 d .
H17 H -0.1512 0.1353 -0.1332 0.043 Uiso 1 1 calc R
C18 C 0.1094(4) 0.0537(3) -0.1744(2) 0.0294(6) Uani 1 1 d .
H18 H 0.0766 0.0107 -0.2246 0.035 Uiso 1 1 calc R
C19 C 1.3214(4) -0.2126(3) -0.4445(2) 0.0410(8) Uani 1 1 d .
H19A H 1.2458 -0.1785 -0.4925 0.061 Uiso 1 1 calc R
H19B H 1.4341 -0.2577 -0.4777 0.061 Uiso 1 1 calc R
H19C H 1.3644 -0.1395 -0.4155 0.061 Uiso 1 1 calc R
C20 C 0.7381(5) -0.5314(3) -0.0836(2) 0.0461(8) Uani 1 1 d .
H20A H 0.7560 -0.5804 -0.1401 0.069 Uiso 1 1 calc R
H20B H 0.6509 -0.5815 -0.0266 0.069 Uiso 1 1 calc R
H20C H 0.8632 -0.5175 -0.0675 0.069 Uiso 1 1 calc R

loop_
_atom_site_aniso_label
_atom_site_aniso_U_11
_atom_site_aniso_U_22
_atom_site_aniso_U_33
_atom_site_aniso_U_23
_atom_site_aniso_U_13
_atom_site_aniso_U_12
Pd1 0.02012(12) 0.01977(11) 0.02199(11) 0.00149(8) -0.00150(8) 0.00461(8)
N1 0.0171(11) 0.0219(11) 0.0214(11) 0.0000(9) -0.0026(9) 0.0027(9)
O1 0.0252(10) 0.0305(10) 0.0235(10) 0.0025(8) 0.0025(8) 0.0057(8)
O2 0.0229(9) 0.0258(10) 0.0323(10) 0.0042(8) -0.0010(8) 0.0021(8)
O3 0.0282(10) 0.0230(10) 0.0370(11) 0.0009(9) -0.0057(9) 0.0068(8)
O4 0.0394(12) 0.0482(13) 0.0372(12) 0.0020(10) 0.0109(10) 0.0252(10)
O5 0.0401(11) 0.0192(9) 0.0317(11) 0.0044(8) 0.0048(9) 0.0080(8)
C1 0.046(2) 0.0262(16) 0.082(3) -0.0070(17) -0.0218(19) 0.0103(15)
C2 0.0386(17) 0.0237(15) 0.0371(16) -0.0041(13) -0.0173(14) 0.0062(13)
C3 0.0377(17) 0.0203(14) 0.0437(18) 0.0036(13) -0.0158(14) -0.0048(13)
C4 0.0317(15) 0.0283(16) 0.0267(14) 0.0039(12) -0.0107(12) -0.0031(13)
C5 0.0326(17) 0.0400(18) 0.054(2) 0.0077(16) -0.0089(15) -0.0106(14)
C6 0.0191(13) 0.0211(13) 0.0197(13) -0.0039(11) -0.0040(10) 0.0007(11)
C7 0.0216(13) 0.0213(13) 0.0207(13) -0.0049(11) -0.0027(11) 0.0031(11)
C8 0.0342(15) 0.0199(14) 0.0207(13) -0.0020(11) -0.0031(12) 0.0034(12)
C9 0.0378(16) 0.0218(14) 0.0289(15) -0.0023(12) -0.0041(13) 0.0131(12)
C10 0.0308(15) 0.0341(16) 0.0261(15) -0.0083(13) -0.0033(12) 0.0137(13)
C11 0.0251(14) 0.0252(14) 0.0202(13) -0.0009(11) 0.0007(11) 0.0041(11)
C12 0.0188(13) 0.0209(13) 0.0235(14) -0.0061(11) -0.0025(11) -0.0024(11)
C13 0.0207(13) 0.0242(14) 0.0223(13) -0.0048(11) -0.0034(11) 0.0055(11)
C14 0.0212(14) 0.0311(15) 0.0268(15) -0.0013(12) -0.0065(12) 0.0035(11)
C15 0.0342(16) 0.0310(15) 0.0267(15) -0.0080(12) -0.0057(12) 0.0073(13)
C16 0.0280(15) 0.0286(15) 0.0347(16) 0.0025(13) 0.0039(13) 0.0109(12)
C17 0.0209(14) 0.0397(17) 0.0474(18) -0.0039(15) -0.0093(13) 0.0120(13)
C18 0.0222(14) 0.0321(16) 0.0359(16) -0.0023(13) -0.0122(12) 0.0018(12)
C19 0.0283(16) 0.059(2) 0.0300(16) -0.0054(15) 0.0044(13) 0.0129(15)
C20 0.062(2) 0.0242(16) 0.0418(18) 0.0099(14) 0.0018(16) 0.0130(15)

loop_
_atom_type_symbol
_atom_type_description
_atom_type_scat_dispersion_real
_atom_type_scat_dispersion_imag
_atom_type_scat_source
C C 0.0033 0.0016 'International Tables Vol C Tables 4.2.6.8 and 6.1.1.4'
H H 0.0000 0.0000 'International Tables Vol C Tables 4.2.6.8 and 6.1.1.4'
N N 0.0061 0.0033 'International Tables Vol C Tables 4.2.6.8 and 6.1.1.4'
O O 0.0106 0.0060 'International Tables Vol C Tables 4.2.6.8 and 6.1.1.4'
Pd Pd -0.9988 1.0072 'International Tables Vol C Tables 4.2.6.8 and 6.1.1.4'

loop_
_geom_angle_atom_site_label_1
_geom_angle_atom_site_label_2
_geom_angle_atom_site_label_3
_geom_angle
C6 Pd1 C13 80.92(10)
C6 Pd1 O2 92.53(8)
C13 Pd1 O2 173.17(8)
C6 Pd1 O3 174.94(9)
C13 Pd1 O3 95.17(8)
O2 Pd1 O3 91.25(7)
C18 N1 C14 119.9(2)
C18 N1 C13 120.9(2)
C14 N1 C13 119.14(19)
C4 O2 Pd1 124.26(17)
C2 O3 Pd1 123.72(17)
C10 O4 C19 118.3(2)
C8 O5 C20 117.4(2)
C2 C1 H1A 109.5
C2 C1 H1B 109.5
H1A C1 H1B 109.5
C2 C1 H1C 109.5
H1A C1 H1C 109.5
H1B C1 H1C 109.5
O3 C2 C3 126.4(2)
O3 C2 C1 115.1(3)
C3 C2 C1 118.4(3)
C4 C3 C2 127.7(3)
C4 C3 H3 116.2
C2 C3 H3 116.2
O2 C4 C3 126.3(3)
O2 C4 C5 114.2(2)
C3 C4 C5 119.5(3)
C4 C5 H5A 109.5
C4 C5 H5B 109.5
H5A C5 H5B 109.5
C4 C5 H5C 109.5
H5A C5 H5C 109.5
H5B C5 H5C 109.5
C7 C6 C11 120.1(2)
C7 C6 Pd1 115.35(17)
C11 C6 Pd1 124.02(19)
C6 C7 C8 120.6(2)
C6 C7 C12 112.8(2)
C8 C7 C12 126.5(2)
O5 C8 C9 123.9(2)
O5 C8 C7 117.2(2)
C9 C8 C7 118.9(2)
C8 C9 C10 120.0(2)
C8 C9 H9 120.0
C10 C9 H9 120.0
O4 C10 C11 124.0(3)
O4 C10 C9 114.1(2)
C11 C10 C9 121.9(2)
C10 C11 C6 118.5(2)
C10 C11 H11 120.7
C6 C11 H11 120.7
O1 C12 C7 126.8(2)
O1 C12 C13 123.6(2)
C7 C12 C13 109.4(2)
N1 C13 C12 111.9(2)
N1 C13 Pd1 114.27(17)
C12 C13 Pd1 106.46(15)
N1 C13 H13 108.0
C12 C13 H13 108.0
Pd1 C13 H13 108.0
N1 C14 C15 121.1(2)
N1 C14 H14 119.5
C15 C14 H14 119.5
C14 C15 C16 119.7(3)
C14 C15 H15 120.2
C16 C15 H15 120.2
C17 C16 C15 118.9(2)
C17 C16 H16 120.5
C15 C16 H16 120.5
C16 C17 C18 119.9(2)
C16 C17 H17 120.1
C18 C17 H17 120.1
N1 C18 C17 120.5(3)
N1 C18 H18 119.8
C17 C18 H18 119.8
O4 C19 H19A 109.5
O4 C19 H19B 109.5
H19A C19 H19B 109.5
O4 C19 H19C 109.5
H19A C19 H19C 109.5
H19B C19 H19C 109.5
O5 C20 H20A 109.5
O5 C20 H20B 109.5
H20A C20 H20B 109.5
O5 C20 H20C 109.5
H20A C20 H20C 109.5
H20B C20 H20C 109.5

loop_
_geom_bond_atom_site_label_1
_geom_bond_atom_site_label_2
_geom_bond_distance
Pd1 C6 1.964(2)
Pd1 C13 2.022(3)
Pd1 O2 2.0603(17)
Pd1 O3 2.0761(17)
N1 C18 1.338(3)
N1 C14 1.341(3)
N1 C13 1.476(3)
O1 C12 1.222(3)
O2 C4 1.269(3)
O3 C2 1.270(3)
O4 C10 1.366(3)
O4 C19 1.417(4)
O5 C8 1.359(3)
O5 C20 1.430(3)
C1 C2 1.504(4)
C1 H1A 0.9800
C1 H1B 0.9800
C1 H1C 0.9800
C2 C3 1.396(4)
C3 C4 1.396(4)
C3 H3 0.9500
C4 C5 1.502(4)
C5 H5A 0.9800
C5 H5B 0.9800
C5 H5C 0.9800
C6 C7 1.399(3)
C6 C11 1.400(3)
C7 C8 1.411(3)
C7 C12 1.480(3)
C8 C9 1.378(4)
C9 C10 1.397(4)
C9 H9 0.9500
C10 C11 1.382(4)
C11 H11 0.9500
C12 C13 1.509(3)
C13 H13 1.0000
C14 C15 1.362(4)
C14 H14 0.9500
C15 C16 1.370(4)
C15 H15 0.9500
C16 C17 1.364(4)
C16 H16 0.9500
C17 C18 1.375(4)
C17 H17 0.9500
C18 H18 0.9500
C19 H19A 0.9800
C19 H19B 0.9800
C19 H19C 0.9800
C20 H20A 0.9800
C20 H20B 0.9800
C20 H20C 0.9800
